data_7114024
loop_
_publ_author_name
'Gunnlaugsson, Thorfinnur'
'Harte, Andrew J.'
'Leonard, Joseph P.'
'Nieuwenhuyzen, Mark'

_publ_section_title
;
 Delayed lanthanide luminescence sensing of aromatic carboxylates using
 heptadentate triamide Tb(iii) cyclen complexes: the recognition of
 salicylic acid in waterElectronic supplementary information (ESI)
 available: experimental section, Fig. S1, Table S1. See
 http://www.rsc.org/suppdata/cc/b2/b204888d/
;
_journal_issue 18
_journal_name_full 'Chemical Communications'
_journal_page_first 2134
_journal_paper_doi 10.1039/b204888d
_journal_year 2002
_chemical_formula_sum 'C23 H49 Eu F9 N7 O16 S3'
_chemical_formula_weight 1098.83
_chemical_name_systematic
; 
? 
;
_space_group_IT_number 2
_symmetry_cell_setting triclinic
_symmetry_space_group_name_Hall '-P 1'
_symmetry_space_group_name_H-M 'P -1'
_atom_sites_solution_hydrogens geom
_atom_sites_solution_primary direct
_atom_sites_solution_secondary difmap
_audit_creation_method SHELXL-97
_cell_angle_alpha 95.805(3)
_cell_angle_beta 97.220(3)
_cell_angle_gamma 104.013(3)
_cell_formula_units_Z 2
_cell_length_a 8.7196(19)
_cell_length_b 13.147(3)
_cell_length_c 18.427(4)
_cell_measurement_temperature 153(2)
_cell_volume 2014.2(8)
_computing_cell_refinement 'Bruker SMART'
_computing_data_collection 'Bruker SMART'
_computing_data_reduction 'Bruker SHELXTL'
_computing_molecular_graphics 'Bruker SHELXTL'
_computing_publication_material 'Bruker SHELXTL'
_computing_structure_refinement 'SHELXL-97 (Sheldrick, 1997)'
_computing_structure_solution 'SHELXS-97 (Sheldrick, 1990)'
_diffrn_ambient_temperature 153(2)
_diffrn_measured_fraction_theta_full 0.874
_diffrn_measured_fraction_theta_max 0.874
_diffrn_measurement_device_type 'CCD area detector'
_diffrn_measurement_method 'phi and omega scans'
_diffrn_radiation_monochromator graphite
_diffrn_radiation_source 'fine-focus sealed tube'
_diffrn_radiation_type MoK\a
_diffrn_radiation_wavelength 0.71073
_diffrn_reflns_av_R_equivalents 0.0788
_diffrn_reflns_av_sigmaI/netI 0.1502
_diffrn_reflns_limit_h_max 11
_diffrn_reflns_limit_h_min -11
_diffrn_reflns_limit_k_max 17
_diffrn_reflns_limit_k_min -16
_diffrn_reflns_limit_l_max 25
_diffrn_reflns_limit_l_min -23
_diffrn_reflns_number 23924
_diffrn_reflns_theta_full 28.86
_diffrn_reflns_theta_max 28.86
_diffrn_reflns_theta_min 1.12
_exptl_absorpt_coefficient_mu 1.828
_exptl_absorpt_correction_T_max 1.000
_exptl_absorpt_correction_T_min 0.801
_exptl_absorpt_correction_type empirical
_exptl_absorpt_process_details SADABS
_exptl_crystal_colour colourless
_exptl_crystal_density_diffrn 1.812
_exptl_crystal_density_meas ?
_exptl_crystal_density_method 'not measured'
_exptl_crystal_description block
_exptl_crystal_F_000 1112
_exptl_crystal_size_max 0.23
_exptl_crystal_size_mid 0.16
_exptl_crystal_size_min 0.14
_refine_diff_density_max 0.985
_refine_diff_density_min -1.534
_refine_diff_density_rms 0.224
_refine_ls_extinction_method none
_refine_ls_goodness_of_fit_ref 0.971
_refine_ls_hydrogen_treatment constr
_refine_ls_matrix_type full
_refine_ls_number_parameters 565
_refine_ls_number_reflns 9229
_refine_ls_number_restraints 0
_refine_ls_restrained_S_all 0.971
_refine_ls_R_factor_all 0.1116
_refine_ls_R_factor_gt 0.0546
_refine_ls_shift/su_max 0.033
_refine_ls_shift/su_mean 0.001
_refine_ls_structure_factor_coef Fsqd
_refine_ls_weighting_details 'calc w=1/[\s^2^(Fo^2^)+(0.0752P)^2^+0.0000P] where P=(Fo^2^+2Fc^2^)/3'
_refine_ls_weighting_scheme calc
_refine_ls_wR_factor_gt 0.1217
_refine_ls_wR_factor_ref 0.1659
_reflns_number_gt 5614
_reflns_number_total 9229
_reflns_threshold_expression >2sigma(I)
_cod_data_source_file b204888d.txt
_cod_data_source_block jcen045m
_cod_depositor_comments
;
The following automatic conversions were performed:

'_symmetry_cell_setting' value 'Triclinic' changed to 'triclinic'
according to
/usr/data/users/saulius/automatic-downloads/retrospective/RSC/lib/dictionaries/cif_core.dic
dictionary named 'cif_core.dic' version 2.4.2 from
2011-04-26.

'_exptl_absorpt_correction_type' value 'Empirical'
changed to 'empirical' according to
/usr/data/users/saulius/automatic-downloads/retrospective/RSC/lib/dictionaries/cif_core.dic
dictionary named 'cif_core.dic' version 2.4.2 from 2011-04-26.

Automatic conversion script
Id: cif_fix_values 2281 2013-09-26 08:29:07Z andrius 

The following automatic conversions were performed:

'_exptl_crystal_density_meas' value 'not_measured' was changed to '?'
- the value is perceived as not measured.

Automatic conversion script
Id: cif_fix_values 3008 2015-01-20 13:52:24Z robertas 
;
_cod_original_cell_volume 2014.3(7)
_cod_original_sg_symbol_H-M P-1
_cod_database_code 7114024

loop_
_symmetry_equiv_pos_as_xyz
'x, y, z'
'-x, -y, -z'

loop_
_atom_site_label
_atom_site_type_symbol
_atom_site_fract_x
_atom_site_fract_y
_atom_site_fract_z
_atom_site_U_iso_or_equiv
_atom_site_adp_type
_atom_site_occupancy
_atom_site_symmetry_multiplicity
_atom_site_calc_flag
_atom_site_refinement_flags
_atom_site_disorder_assembly
_atom_site_disorder_group
Eu1 Eu 0.63897(5) -0.10429(3) 0.74200(2) 0.02049(13) Uani 1 1 d . . .
N1 N 0.6125(8) -0.2049(5) 0.8564(4) 0.0271(16) Uani 1 1 d . . .
H1 H 0.7151 -0.2108 0.8724 0.032 Uiso 1 1 calc R . .
C2 C 0.5124(9) -0.3162(6) 0.8375(5) 0.0278(19) Uani 1 1 d . . .
H2A H 0.4836 -0.3447 0.8831 0.033 Uiso 1 1 calc R . .
H2B H 0.5737 -0.3608 0.8137 0.033 Uiso 1 1 calc R . .
C3 C 0.3648(9) -0.3190(6) 0.7865(5) 0.0274(19) Uani 1 1 d . . .
H3A H 0.2989 -0.3930 0.7744 0.033 Uiso 1 1 calc R . .
H3B H 0.3018 -0.2772 0.8118 0.033 Uiso 1 1 calc R . .
N4 N 0.3980(7) -0.2767(5) 0.7172(4) 0.0227(15) Uani 1 1 d . . .
C5 C 0.2514(9) -0.2543(6) 0.6801(5) 0.0260(19) Uani 1 1 d . . .
H5A H 0.1579 -0.3142 0.6813 0.031 Uiso 1 1 calc R . .
H5B H 0.2610 -0.2473 0.6278 0.031 Uiso 1 1 calc R . .
C6 C 0.2252(9) -0.1537(6) 0.7177(5) 0.0280(19) Uani 1 1 d . . .
H6A H 0.1259 -0.1413 0.6921 0.034 Uiso 1 1 calc R . .
H6B H 0.2103 -0.1626 0.7693 0.034 Uiso 1 1 calc R . .
N7 N 0.3616(8) -0.0587(5) 0.7181(4) 0.0234(15) Uani 1 1 d . . .
C8 C 0.3516(10) 0.0266(6) 0.7760(5) 0.029(2) Uani 1 1 d . . .
H8A H 0.4105 0.0962 0.7649 0.035 Uiso 1 1 calc R . .
H8B H 0.2383 0.0274 0.7759 0.035 Uiso 1 1 calc R . .
C9 C 0.4206(10) 0.0090(7) 0.8498(5) 0.0292(19) Uani 1 1 d . . .
H9A H 0.4059 0.0638 0.8873 0.035 Uiso 1 1 calc R . .
H9B H 0.3605 -0.0606 0.8603 0.035 Uiso 1 1 calc R . .
N10 N 0.5916(8) 0.0118(5) 0.8573(4) 0.0224(15) Uani 1 1 d . . .
C11 C 0.6394(10) -0.0317(6) 0.9252(5) 0.030(2) Uani 1 1 d . . .
H11A H 0.6065 0.0055 0.9676 0.036 Uiso 1 1 calc R . .
H11B H 0.7575 -0.0176 0.9344 0.036 Uiso 1 1 calc R . .
C12 C 0.5678(10) -0.1484(7) 0.9211(5) 0.032(2) Uani 1 1 d . . .
H12A H 0.6075 -0.1735 0.9669 0.038 Uiso 1 1 calc R . .
H12B H 0.4499 -0.1631 0.9162 0.038 Uiso 1 1 calc R . .
C13 C 0.4428(9) -0.3556(6) 0.6679(5) 0.0268(19) Uani 1 1 d . . .
H13A H 0.4169 -0.3439 0.6160 0.032 Uiso 1 1 calc R . .
H13B H 0.3805 -0.4273 0.6733 0.032 Uiso 1 1 calc R . .
C14 C 0.6188(9) -0.3481(6) 0.6856(4) 0.0235(18) Uani 1 1 d . . .
O15 O 0.7113(6) -0.2628(4) 0.7156(3) 0.0279(13) Uani 1 1 d . . .
N16 N 0.6713(8) -0.4310(5) 0.6692(4) 0.0255(15) Uani 1 1 d . . .
C17 C 0.8403(10) -0.4235(7) 0.6862(6) 0.042(2) Uani 1 1 d . . .
H17A H 0.8949 -0.3547 0.7152 0.062 Uiso 1 1 calc R . .
H17B H 0.8846 -0.4308 0.6402 0.062 Uiso 1 1 calc R . .
H17C H 0.8560 -0.4801 0.7148 0.062 Uiso 1 1 calc R . .
C18 C 0.5729(11) -0.5295(6) 0.6258(5) 0.036(2) Uani 1 1 d . . .
H18A H 0.4992 -0.5133 0.5866 0.054 Uiso 1 1 calc R . .
H18B H 0.5115 -0.5727 0.6580 0.054 Uiso 1 1 calc R . .
H18C H 0.6420 -0.5685 0.6038 0.054 Uiso 1 1 calc R . .
O19 O 0.5175(6) -0.1283(4) 0.6164(3) 0.0245(12) Uani 1 1 d . . .
C20 C 0.4093(9) -0.0880(6) 0.5918(5) 0.0247(18) Uani 1 1 d . . .
C21 C 0.3442(10) -0.0228(7) 0.6454(4) 0.0277(19) Uani 1 1 d . . .
H21A H 0.4027 0.0526 0.6493 0.033 Uiso 1 1 calc R . .
H21B H 0.2298 -0.0295 0.6276 0.033 Uiso 1 1 calc R . .
N22 N 0.3566(8) -0.0997(5) 0.5211(4) 0.0270(16) Uani 1 1 d . . .
C23 C 0.4138(11) -0.1684(8) 0.4715(5) 0.039(2) Uani 1 1 d . . .
H23A H 0.5244 -0.1670 0.4909 0.058 Uiso 1 1 calc R . .
H23B H 0.4099 -0.1444 0.4229 0.058 Uiso 1 1 calc R . .
H23C H 0.3462 -0.2408 0.4670 0.058 Uiso 1 1 calc R . .
C24 C 0.2340(10) -0.0525(7) 0.4886(5) 0.036(2) Uani 1 1 d . . .
H24A H 0.2309 0.0097 0.5219 0.055 Uiso 1 1 calc R . .
H24B H 0.1296 -0.1043 0.4808 0.055 Uiso 1 1 calc R . .
H24C H 0.2590 -0.0311 0.4411 0.055 Uiso 1 1 calc R . .
O25 O 0.6927(6) 0.0788(4) 0.7334(3) 0.0246(12) Uani 1 1 d . . .
C26 C 0.7333(9) 0.1482(6) 0.7889(5) 0.0237(18) Uani 1 1 d . . .
C27 C 0.6889(10) 0.1217(6) 0.8618(5) 0.029(2) Uani 1 1 d . . .
H27A H 0.7877 0.1322 0.8977 0.035 Uiso 1 1 calc R . .
H27B H 0.6281 0.1707 0.8803 0.035 Uiso 1 1 calc R . .
N28 N 0.8161(8) 0.2445(5) 0.7857(4) 0.0294(17) Uani 1 1 d . . .
C29 C 0.8501(11) 0.2763(7) 0.7150(5) 0.037(2) Uani 1 1 d . . .
H29A H 0.8420 0.2134 0.6798 0.055 Uiso 1 1 calc R . .
H29B H 0.9585 0.3229 0.7212 0.055 Uiso 1 1 calc R . .
H29C H 0.7727 0.3141 0.6962 0.055 Uiso 1 1 calc R . .
C30 C 0.8598(11) 0.3276(6) 0.8478(5) 0.042(2) Uani 1 1 d . . .
H30A H 0.8452 0.2966 0.8934 0.062 Uiso 1 1 calc R . .
H30B H 0.7917 0.3764 0.8415 0.062 Uiso 1 1 calc R . .
H30C H 0.9721 0.3662 0.8505 0.062 Uiso 1 1 calc R . .
O1W O 0.8454(6) -0.0669(4) 0.6651(3) 0.0263(13) Uani 1 1 d . . .
H1W1 H 0.8736 -0.1207 0.6277 0.032 Uiso 1 1 d R . .
H1W2 H 0.9200 -0.0081 0.6660 0.032 Uiso 1 1 d R . .
O2W O 0.8950(6) -0.0509(4) 0.8221(3) 0.0271(13) Uani 1 1 d . . .
H2W1 H 0.9696 0.0156 0.8482 0.032 Uiso 1 1 d R . .
H2W2 H 0.9480 -0.1068 0.8337 0.032 Uiso 1 1 d R . .
O3W O 0.9245(7) 0.8860(4) 0.3326(3) 0.0340(14) Uani 1 1 d . . .
H3W1 H 0.8945 0.8399 0.2928 0.041 Uiso 1 1 d R . .
H3W2 H 0.9036 0.8253 0.3628 0.041 Uiso 1 1 d R . .
O4W O 0.9071(8) 0.8753(5) 0.1088(3) 0.0458(18) Uani 1 1 d . . .
H4W1 H 0.8676 0.8226 0.1389 0.055 Uiso 1 1 d R . .
H4W2 H 0.9139 0.8485 0.0567 0.055 Uiso 1 1 d R . .
O11 O 0.7906(10) 0.7920(7) 0.4452(4) 0.068(2) Uani 1 1 d . . .
O12 O 0.9213(8) 0.7895(6) 0.5646(4) 0.061(2) Uani 1 1 d . . .
O13 O 0.6668(8) 0.6696(5) 0.5202(4) 0.0479(18) Uani 1 1 d . . .
S1 S 0.8113(3) 0.73320(17) 0.50355(13) 0.0323(5) Uani 1 1 d . A .
C1S C 0.9138(14) 0.6414(9) 0.4685(7) 0.051(3) Uani 1 1 d . . .
F11 F 0.846(4) 0.599(3) 0.399(2) 0.096(12) Uani 0.50 1 d P A 1
F12 F 0.896(3) 0.5589(16) 0.5037(15) 0.092(8) Uani 0.50 1 d P A 1
F13 F 1.051(5) 0.676(4) 0.462(2) 0.061(9) Uani 0.50 1 d P A 1
F11' F 0.829(3) 0.565(2) 0.423(2) 0.073(10) Uani 0.50 1 d P A 2
F12' F 0.988(3) 0.6031(16) 0.5265(13) 0.080(7) Uani 0.50 1 d P A 2
F13' F 1.043(6) 0.693(4) 0.438(2) 0.067(11) Uani 0.50 1 d P A 2
O21 O 1.3476(10) 0.4281(5) 0.7661(4) 0.060(2) Uani 1 1 d . . .
O22 O 1.4913(8) 0.2973(5) 0.7810(4) 0.056(2) Uani 1 1 d . . .
O23 O 1.2160(8) 0.2609(5) 0.7958(4) 0.0455(17) Uani 1 1 d . . .
S2 S 1.3637(3) 0.33919(17) 0.79916(13) 0.0336(5) Uani 1 1 d . . .
C2S C 1.4162(13) 0.3874(8) 0.8961(6) 0.046(3) Uani 1 1 d . . .
F21 F 1.4372(10) 0.3105(5) 0.9333(4) 0.087(3) Uani 1 1 d . . .
F22 F 1.5525(8) 0.4598(5) 0.9105(4) 0.0671(19) Uani 1 1 d . . .
F23 F 1.3090(9) 0.4262(7) 0.9212(4) 0.089(3) Uani 1 1 d . . .
O31 O 1.1974(7) 0.7892(6) 0.9716(4) 0.0511(19) Uani 1 1 d . . .
O32 O 0.9250(8) 0.7998(5) 0.9640(3) 0.0403(16) Uani 1 1 d . . .
O33 O 1.0446(8) 0.7922(5) 0.8548(3) 0.0392(16) Uani 1 1 d . . .
S3 S 1.0451(3) 0.76817(16) 0.92879(12) 0.0277(5) Uani 1 1 d . . .
C3S C 0.9763(13) 0.6255(8) 0.9144(6) 0.043(2) Uani 1 1 d . . .
F31 F 0.9615(9) 0.5885(5) 0.9772(4) 0.076(2) Uani 1 1 d . . .
F32 F 1.0758(8) 0.5835(5) 0.8819(4) 0.0665(19) Uani 1 1 d . . .
F33 F 0.8369(7) 0.5949(5) 0.8719(4) 0.0639(18) Uani 1 1 d . . .

loop_
_atom_site_aniso_label
_atom_site_aniso_U_11
_atom_site_aniso_U_22
_atom_site_aniso_U_33
_atom_site_aniso_U_23
_atom_site_aniso_U_13
_atom_site_aniso_U_12
Eu1 0.0220(2) 0.0151(2) 0.0244(2) 0.00300(15) 0.00502(16) 0.00397(15)
N1 0.026(4) 0.025(4) 0.034(4) 0.008(3) 0.010(3) 0.010(3)
C2 0.026(4) 0.021(4) 0.039(5) 0.009(4) 0.011(4) 0.005(3)
C3 0.027(4) 0.018(4) 0.038(5) 0.012(4) 0.008(4) 0.002(3)
N4 0.020(3) 0.015(3) 0.032(4) 0.001(3) 0.003(3) 0.004(3)
C5 0.015(4) 0.026(4) 0.039(5) 0.009(4) 0.000(4) 0.007(3)
C6 0.021(4) 0.024(4) 0.042(6) 0.011(4) 0.008(4) 0.007(3)
N7 0.028(4) 0.019(3) 0.026(4) 0.002(3) 0.009(3) 0.010(3)
C8 0.034(5) 0.026(4) 0.035(5) 0.003(4) 0.018(4) 0.016(4)
C9 0.029(5) 0.031(5) 0.029(5) -0.002(4) 0.011(4) 0.011(4)
N10 0.025(3) 0.019(3) 0.025(4) 0.004(3) 0.011(3) 0.006(3)
C11 0.036(5) 0.024(4) 0.029(5) 0.002(4) 0.007(4) 0.003(4)
C12 0.034(5) 0.036(5) 0.029(5) 0.010(4) 0.013(4) 0.009(4)
C13 0.029(4) 0.017(4) 0.034(5) 0.007(4) 0.005(4) 0.004(3)
C14 0.024(4) 0.023(4) 0.024(5) 0.004(4) 0.003(4) 0.005(3)
O15 0.023(3) 0.022(3) 0.037(4) 0.004(3) 0.007(3) 0.002(2)
N16 0.026(4) 0.014(3) 0.034(4) 0.000(3) 0.002(3) 0.002(3)
C17 0.033(5) 0.032(5) 0.063(7) 0.004(5) 0.007(5) 0.016(4)
C18 0.046(6) 0.014(4) 0.044(6) -0.010(4) 0.007(5) 0.004(4)
O19 0.020(3) 0.029(3) 0.025(3) 0.002(3) 0.001(2) 0.009(2)
C20 0.019(4) 0.026(4) 0.029(5) 0.005(4) 0.006(4) 0.005(3)
C21 0.028(4) 0.031(5) 0.031(5) 0.016(4) 0.011(4) 0.014(4)
N22 0.025(4) 0.030(4) 0.025(4) 0.007(3) 0.000(3) 0.005(3)
C23 0.033(5) 0.049(6) 0.030(5) 0.003(5) 0.003(4) 0.004(4)
C24 0.033(5) 0.046(6) 0.030(5) 0.016(4) -0.003(4) 0.009(4)
O25 0.032(3) 0.016(3) 0.027(3) 0.001(2) 0.007(3) 0.007(2)
C26 0.021(4) 0.018(4) 0.036(5) 0.003(4) 0.007(4) 0.010(3)
C27 0.036(5) 0.026(5) 0.024(5) -0.004(4) 0.007(4) 0.006(4)
N28 0.033(4) 0.015(3) 0.036(5) 0.000(3) -0.002(3) 0.004(3)
C29 0.044(5) 0.022(4) 0.047(6) 0.016(4) 0.016(5) 0.005(4)
C30 0.048(6) 0.015(4) 0.051(7) -0.003(4) -0.004(5) -0.003(4)
O1W 0.024(3) 0.024(3) 0.033(3) 0.004(3) 0.016(3) 0.004(2)
O2W 0.024(3) 0.024(3) 0.028(3) -0.003(3) -0.006(2) 0.003(2)
O3W 0.038(4) 0.025(3) 0.036(4) 0.004(3) 0.007(3) 0.003(3)
O4W 0.054(4) 0.035(4) 0.032(4) -0.006(3) 0.012(3) -0.016(3)
O11 0.091(6) 0.085(6) 0.061(5) 0.047(5) 0.048(5) 0.049(5)
O12 0.046(4) 0.072(5) 0.050(5) -0.037(4) 0.003(4) 0.009(4)
O13 0.042(4) 0.043(4) 0.056(5) 0.002(3) 0.023(3) -0.001(3)
S1 0.0365(12) 0.0288(12) 0.0310(13) 0.0031(10) 0.0093(10) 0.0058(10)
C1S 0.049(7) 0.044(7) 0.057(8) -0.002(6) 0.008(6) 0.010(6)
F11 0.084(16) 0.09(2) 0.080(19) -0.056(16) 0.039(12) -0.030(15)
F12 0.13(2) 0.048(13) 0.13(3) 0.035(13) 0.067(18) 0.052(12)
F13 0.034(10) 0.07(2) 0.07(2) -0.016(17) 0.011(14) 0.006(11)
F11' 0.038(10) 0.045(13) 0.11(3) -0.048(14) 0.019(13) -0.015(9)
F12' 0.100(16) 0.057(13) 0.083(13) -0.013(11) -0.016(13) 0.043(11)
F13' 0.068(17) 0.071(16) 0.07(2) 0.000(15) 0.044(18) 0.019(11)
O21 0.106(6) 0.029(4) 0.048(5) 0.015(3) 0.002(4) 0.021(4)
O22 0.037(4) 0.047(4) 0.084(6) -0.001(4) 0.005(4) 0.016(3)
O23 0.040(4) 0.048(4) 0.038(4) 0.005(3) 0.001(3) -0.005(3)
S2 0.0384(13) 0.0219(11) 0.0407(14) 0.0078(10) 0.0071(11) 0.0064(9)
C2S 0.046(6) 0.030(5) 0.054(7) 0.009(5) 0.003(5) -0.004(5)
F21 0.125(6) 0.062(5) 0.050(4) 0.028(4) -0.028(4) -0.009(4)
F22 0.068(4) 0.045(4) 0.063(4) -0.002(3) -0.009(3) -0.018(3)
F23 0.063(5) 0.131(7) 0.062(5) -0.034(5) 0.014(4) 0.023(5)
O31 0.031(4) 0.059(5) 0.055(5) 0.005(4) -0.006(3) 0.005(3)
O32 0.047(4) 0.045(4) 0.033(4) 0.003(3) 0.016(3) 0.015(3)
O33 0.055(4) 0.039(4) 0.030(4) 0.009(3) 0.012(3) 0.021(3)
S3 0.0307(11) 0.0257(11) 0.0269(12) 0.0058(9) 0.0051(9) 0.0067(9)
C3S 0.051(6) 0.032(5) 0.048(7) 0.012(5) 0.006(5) 0.014(5)
F31 0.106(6) 0.053(4) 0.075(5) 0.041(4) 0.021(4) 0.016(4)
F32 0.065(4) 0.038(3) 0.103(6) 0.004(3) 0.026(4) 0.022(3)
F33 0.046(4) 0.042(4) 0.087(5) -0.005(3) -0.011(3) -0.002(3)

loop_
_atom_type_symbol
_atom_type_description
_atom_type_scat_dispersion_real
_atom_type_scat_dispersion_imag
_atom_type_scat_source
C C 0.0033 0.0016 'International Tables Vol C Tables 4.2.6.8 and 6.1.1.4'
H H 0.0000 0.0000 'International Tables Vol C Tables 4.2.6.8 and 6.1.1.4'
N N 0.0061 0.0033 'International Tables Vol C Tables 4.2.6.8 and 6.1.1.4'
O O 0.0106 0.0060 'International Tables Vol C Tables 4.2.6.8 and 6.1.1.4'
Eu Eu -0.1578 3.6682 'International Tables Vol C Tables 4.2.6.8 and 6.1.1.4'
F F 0.0171 0.0103 'International Tables Vol C Tables 4.2.6.8 and 6.1.1.4'
S S 0.1246 0.1234 'International Tables Vol C Tables 4.2.6.8 and 6.1.1.4'

loop_
_geom_angle_atom_site_label_1
_geom_angle_atom_site_label_2
_geom_angle_atom_site_label_3
_geom_angle
O15 Eu1 O25 147.10(19)
O15 Eu1 O19 87.51(19)
O25 Eu1 O19 85.52(19)
O15 Eu1 O1W 73.80(18)
O25 Eu1 O1W 73.54(18)
O19 Eu1 O1W 70.84(18)
O15 Eu1 O2W 83.79(19)
O25 Eu1 O2W 82.68(18)
O19 Eu1 O2W 142.98(18)
O1W Eu1 O2W 72.18(19)
O15 Eu1 N1 72.1(2)
O25 Eu1 N1 130.6(2)
O19 Eu1 N1 138.0(2)
O1W Eu1 N1 132.59(19)
O2W Eu1 N1 72.2(2)
O15 Eu1 N10 138.2(2)
O25 Eu1 N10 65.39(19)
O19 Eu1 N10 130.06(19)
O1W Eu1 N10 129.82(19)
O2W Eu1 N10 75.11(19)
N1 Eu1 N10 67.3(2)
O15 Eu1 N7 131.19(19)
O25 Eu1 N7 72.99(19)
O19 Eu1 N7 64.10(19)
O1W Eu1 N7 124.90(19)
O2W Eu1 N7 142.3(2)
N1 Eu1 N7 102.4(2)
N10 Eu1 N7 68.8(2)
O15 Eu1 N4 65.13(19)
O25 Eu1 N4 140.48(19)
O19 Eu1 N4 71.09(19)
O1W Eu1 N4 124.07(19)
O2W Eu1 N4 134.43(19)
N1 Eu1 N4 67.1(2)
N10 Eu1 N4 106.0(2)
N7 Eu1 N4 68.25(19)
O15 Eu1 C26 150.84(19)
O25 Eu1 C26 19.09(19)
O19 Eu1 C26 103.9(2)
O1W Eu1 C26 84.63(19)
O2W Eu1 C26 70.86(19)
N1 Eu1 C26 111.7(2)
N10 Eu1 C26 48.8(2)
N7 Eu1 C26 77.37(19)
N4 Eu1 C26 143.87(19)
O15 Eu1 C14 18.28(19)
O25 Eu1 C14 155.01(19)
O19 Eu1 C14 76.47(19)
O1W Eu1 C14 84.16(19)
O2W Eu1 C14 101.35(19)
N1 Eu1 C14 73.3(2)
N10 Eu1 C14 139.58(19)
N7 Eu1 C14 112.9(2)
N4 Eu1 C14 47.97(19)
C26 Eu1 C14 167.93(19)
O15 Eu1 C20 104.3(2)
O25 Eu1 C20 75.27(19)
O19 Eu1 C20 18.17(18)
O1W Eu1 C20 82.67(19)
O2W Eu1 C20 150.40(19)
N1 Eu1 C20 137.3(2)
N10 Eu1 C20 111.9(2)
N7 Eu1 C20 47.1(2)
N4 Eu1 C20 73.00(19)
C26 Eu1 C20 91.9(2)
C14 Eu1 C20 91.1(2)
C12 N1 C2 111.9(6)
C12 N1 Eu1 115.7(5)
C2 N1 Eu1 113.2(5)
N1 C2 C3 109.6(6)
N4 C3 C2 113.0(6)
C13 N4 C3 109.7(6)
C13 N4 C5 108.5(6)
C3 N4 C5 109.0(6)
C13 N4 Eu1 107.4(4)
C3 N4 Eu1 111.5(5)
C5 N4 Eu1 110.7(4)
N4 C5 C6 110.8(7)
N7 C6 C5 112.9(6)
C21 N7 C8 109.5(6)
C21 N7 C6 108.0(6)
C8 N7 C6 108.5(6)
C21 N7 Eu1 108.5(4)
C8 N7 Eu1 110.7(5)
C6 N7 Eu1 111.6(4)
C9 C8 N7 110.6(7)
N10 C9 C8 114.1(7)
C9 N10 C27 110.2(6)
C9 N10 C11 109.9(6)
C27 N10 C11 109.1(6)
C9 N10 Eu1 108.6(5)
C27 N10 Eu1 109.8(4)
C11 N10 Eu1 109.3(5)
N10 C11 C12 113.4(7)
N1 C12 C11 109.4(7)
N4 C13 C14 110.7(7)
O15 C14 N16 121.2(7)
O15 C14 C13 119.2(7)
N16 C14 C13 119.6(7)
O15 C14 Eu1 36.3(4)
N16 C14 Eu1 157.3(6)
C13 C14 Eu1 82.9(4)
C14 O15 Eu1 125.4(5)
C14 N16 C17 119.5(7)
C14 N16 C18 123.9(7)
C17 N16 C18 116.1(7)
C20 O19 Eu1 125.4(5)
O19 C20 N22 121.3(8)
O19 C20 C21 118.2(7)
N22 C20 C21 120.5(7)
O19 C20 Eu1 36.5(4)
N22 C20 Eu1 157.5(6)
C21 C20 Eu1 81.8(5)
N7 C21 C20 109.8(6)
C20 N22 C23 119.1(7)
C20 N22 C24 124.1(7)
C23 N22 C24 116.7(7)
C26 O25 Eu1 122.8(5)
O25 C26 N28 122.0(8)
O25 C26 C27 120.0(7)
N28 C26 C27 118.1(8)
O25 C26 Eu1 38.1(3)
N28 C26 Eu1 152.9(6)
C27 C26 Eu1 84.6(4)
N10 C27 C26 112.6(7)
C26 N28 C30 123.5(8)
C26 N28 C29 119.9(7)
C30 N28 C29 116.1(7)
O12 S1 O11 114.4(5)
O12 S1 O13 115.4(5)
O11 S1 O13 114.5(5)
O12 S1 C1S 101.7(5)
O11 S1 C1S 103.7(5)
O13 S1 C1S 105.0(5)
F13 C1S F11' 119(3)
F13 C1S F12 111(3)
F11' C1S F12 74.1(19)
F13 C1S F11 103(2)
F11' C1S F11 29.3(19)
F12 C1S F11 102.8(19)
F13 C1S F12' 80(2)
F11' C1S F12' 109.1(19)
F12 C1S F12' 38.7(12)
F11 C1S F12' 133(2)
F13 C1S F13' 22(3)
F11' C1S F13' 109(3)
F12 C1S F13' 130(2)
F11 C1S F13' 86(2)
F12' C1S F13' 102(2)
F13 C1S S1 117(3)
F11' C1S S1 115.5(16)
F12 C1S S1 111.7(12)
F11 C1S S1 110(2)
F12' C1S S1 109.5(12)
F13' C1S S1 110(2)
O21 S2 O22 115.2(5)
O21 S2 O23 113.9(5)
O22 S2 O23 113.9(4)
O21 S2 C2S 104.4(5)
O22 S2 C2S 104.9(5)
O23 S2 C2S 102.6(4)
F23 C2S F22 108.4(9)
F23 C2S F21 108.7(10)
F22 C2S F21 105.6(9)
F23 C2S S2 112.2(8)
F22 C2S S2 111.6(7)
F21 C2S S2 110.1(7)
O31 S3 O32 116.2(4)
O31 S3 O33 115.1(4)
O32 S3 O33 113.6(4)
O31 S3 C3S 104.1(5)
O32 S3 C3S 103.3(4)
O33 S3 C3S 102.0(4)
F33 C3S F32 107.6(9)
F33 C3S F31 108.3(9)
F32 C3S F31 108.8(8)
F33 C3S S3 110.4(6)
F32 C3S S3 110.9(7)
F31 C3S S3 110.8(7)

loop_
_geom_bond_atom_site_label_1
_geom_bond_atom_site_label_2
_geom_bond_distance
Eu1 O15 2.342(5)
Eu1 O25 2.364(5)
Eu1 O19 2.378(5)
Eu1 O1W 2.418(5)
Eu1 O2W 2.421(5)
Eu1 N1 2.605(6)
Eu1 N10 2.624(6)
Eu1 N7 2.625(6)
Eu1 N4 2.647(6)
Eu1 C26 3.219(8)
Eu1 C14 3.224(8)
Eu1 C20 3.263(8)
N1 C12 1.484(10)
N1 C2 1.491(10)
C2 C3 1.486(11)
C3 N4 1.477(10)
N4 C13 1.466(10)
N4 C5 1.480(9)
C5 C6 1.511(11)
C6 N7 1.500(10)
N7 C21 1.467(10)
N7 C8 1.494(10)
C8 C9 1.479(12)
C9 N10 1.471(10)
N10 C27 1.476(10)
N10 C11 1.481(10)
C11 C12 1.499(11)
C13 C14 1.505(11)
C14 O15 1.241(9)
C14 N16 1.303(10)
N16 C17 1.444(10)
N16 C18 1.460(10)
O19 C20 1.248(9)
C20 N22 1.307(10)
C20 C21 1.495(11)
N22 C23 1.436(11)
N22 C24 1.457(10)
O25 C26 1.252(9)
C26 N28 1.307(10)
C26 C27 1.496(11)
N28 C30 1.444(11)
N28 C29 1.451(11)
O11 S1 1.404(7)
O12 S1 1.396(7)
O13 S1 1.421(6)
S1 C1S 1.784(11)
C1S F13 1.20(4)
C1S F11' 1.26(3)
C1S F12 1.31(2)
C1S F11 1.35(4)
C1S F12' 1.38(2)
C1S F13' 1.39(4)
O21 S2 1.399(6)
O22 S2 1.416(7)
O23 S2 1.431(6)
S2 C2S 1.796(11)
C2S F23 1.281(12)
C2S F22 1.308(11)
C2S F21 1.313(11)
O31 S3 1.406(7)
O32 S3 1.421(6)
O33 S3 1.430(6)
S3 C3S 1.806(10)
C3S F33 1.308(11)
C3S F32 1.309(11)
C3S F31 1.310(11)

loop_
_geom_torsion_atom_site_label_1
_geom_torsion_atom_site_label_2
_geom_torsion_atom_site_label_3
_geom_torsion_atom_site_label_4
_geom_torsion
O15 Eu1 N1 C12 176.4(6)
O25 Eu1 N1 C12 24.1(6)
O19 Eu1 N1 C12 -118.8(5)
O1W Eu1 N1 C12 130.4(5)
O2W Eu1 N1 C12 87.3(5)
N10 Eu1 N1 C12 6.5(5)
N7 Eu1 N1 C12 -54.0(6)
N4 Eu1 N1 C12 -113.7(6)
C26 Eu1 N1 C12 27.2(6)
C14 Eu1 N1 C12 -164.5(6)
C20 Eu1 N1 C12 -91.7(6)
O15 Eu1 N1 C2 -52.6(5)
O25 Eu1 N1 C2 155.1(4)
O19 Eu1 N1 C2 12.2(6)
O1W Eu1 N1 C2 -98.6(5)
O2W Eu1 N1 C2 -141.7(5)
N10 Eu1 N1 C2 137.5(5)
N7 Eu1 N1 C2 77.0(5)
N4 Eu1 N1 C2 17.3(5)
C26 Eu1 N1 C2 158.2(5)
C14 Eu1 N1 C2 -33.5(5)
C20 Eu1 N1 C2 39.3(6)
C12 N1 C2 C3 87.6(8)
Eu1 N1 C2 C3 -45.2(7)
N1 C2 C3 N4 58.9(9)
C2 C3 N4 C13 77.1(8)
C2 C3 N4 C5 -164.1(7)
C2 C3 N4 Eu1 -41.7(8)
O15 Eu1 N4 C13 -27.9(5)
O25 Eu1 N4 C13 125.3(5)
O19 Eu1 N4 C13 68.3(5)
O1W Eu1 N4 C13 18.9(5)
O2W Eu1 N4 C13 -79.5(5)
N1 Eu1 N4 C13 -108.1(5)
N10 Eu1 N4 C13 -164.2(5)
N7 Eu1 N4 C13 137.2(5)
C26 Eu1 N4 C13 156.2(4)
C14 Eu1 N4 C13 -20.3(4)
C20 Eu1 N4 C13 87.3(5)
O15 Eu1 N4 C3 92.3(5)
O25 Eu1 N4 C3 -114.6(5)
O19 Eu1 N4 C3 -171.5(5)
O1W Eu1 N4 C3 139.1(5)
O2W Eu1 N4 C3 40.7(6)
N1 Eu1 N4 C3 12.1(5)
N10 Eu1 N4 C3 -44.0(5)
N7 Eu1 N4 C3 -102.7(5)
C26 Eu1 N4 C3 -83.7(6)
C14 Eu1 N4 C3 99.9(5)
C20 Eu1 N4 C3 -152.5(5)
O15 Eu1 N4 C5 -146.2(6)
O25 Eu1 N4 C5 7.0(7)
O19 Eu1 N4 C5 -50.0(5)
O1W Eu1 N4 C5 -99.4(5)
O2W Eu1 N4 C5 162.2(5)
N1 Eu1 N4 C5 133.6(5)
N10 Eu1 N4 C5 77.5(5)
N7 Eu1 N4 C5 18.9(5)
C26 Eu1 N4 C5 37.9(7)
C14 Eu1 N4 C5 -138.6(6)
C20 Eu1 N4 C5 -31.0(5)
C13 N4 C5 C6 -164.2(6)
C3 N4 C5 C6 76.3(8)
Eu1 N4 C5 C6 -46.6(7)
N4 C5 C6 N7 59.4(9)
C5 C6 N7 C21 79.9(8)
C5 C6 N7 C8 -161.5(7)
C5 C6 N7 Eu1 -39.3(8)
O15 Eu1 N7 C21 -90.5(5)
O25 Eu1 N7 C21 63.6(5)
O19 Eu1 N7 C21 -29.8(5)
O1W Eu1 N7 C21 8.6(6)
O2W Eu1 N7 C21 115.7(5)
N1 Eu1 N7 C21 -167.4(5)
N10 Eu1 N7 C21 133.2(5)
N4 Eu1 N7 C21 -108.6(5)
C26 Eu1 N7 C21 82.8(5)
C14 Eu1 N7 C21 -90.6(5)
C20 Eu1 N7 C21 -21.9(5)
O15 Eu1 N7 C8 149.4(4)
O25 Eu1 N7 C8 -56.6(5)
O19 Eu1 N7 C8 -149.9(5)
O1W Eu1 N7 C8 -111.5(5)
O2W Eu1 N7 C8 -4.5(6)
N1 Eu1 N7 C8 72.4(5)
N10 Eu1 N7 C8 13.0(5)
N4 Eu1 N7 C8 131.3(5)
C26 Eu1 N7 C8 -37.4(5)
C14 Eu1 N7 C8 149.3(5)
C20 Eu1 N7 C8 -142.1(6)
O15 Eu1 N7 C6 28.4(6)
O25 Eu1 N7 C6 -177.6(5)
O19 Eu1 N7 C6 89.1(5)
O1W Eu1 N7 C6 127.5(5)
O2W Eu1 N7 C6 -125.5(5)
N1 Eu1 N7 C6 -48.6(5)
N10 Eu1 N7 C6 -108.0(5)
N4 Eu1 N7 C6 10.3(5)
C26 Eu1 N7 C6 -158.4(5)
C14 Eu1 N7 C6 28.3(6)
C20 Eu1 N7 C6 96.9(6)
C21 N7 C8 C9 -161.2(7)
C6 N7 C8 C9 81.2(8)
Eu1 N7 C8 C9 -41.6(7)
N7 C8 C9 N10 62.2(9)
C8 C9 N10 C27 73.5(9)
C8 C9 N10 C11 -166.3(7)
C8 C9 N10 Eu1 -46.8(8)
O15 Eu1 N10 C9 -112.6(5)
O25 Eu1 N10 C9 96.5(5)
O19 Eu1 N10 C9 36.4(6)
O1W Eu1 N10 C9 134.6(5)
O2W Eu1 N10 C9 -174.8(5)
N1 Eu1 N10 C9 -98.1(5)
N7 Eu1 N10 C9 16.2(5)
N4 Eu1 N10 C9 -42.2(5)
C26 Eu1 N10 C9 107.8(5)
C14 Eu1 N10 C9 -84.7(6)
C20 Eu1 N10 C9 35.6(5)
O15 Eu1 N10 C27 126.9(5)
O25 Eu1 N10 C27 -24.0(5)
O19 Eu1 N10 C27 -84.2(5)
O1W Eu1 N10 C27 14.0(6)
O2W Eu1 N10 C27 64.7(5)
N1 Eu1 N10 C27 141.3(6)
N7 Eu1 N10 C27 -104.4(5)
N4 Eu1 N10 C27 -162.7(5)
C26 Eu1 N10 C27 -12.7(5)
C14 Eu1 N10 C27 154.8(5)
C20 Eu1 N10 C27 -85.0(5)
O15 Eu1 N10 C11 7.3(6)
O25 Eu1 N10 C11 -143.6(5)
O19 Eu1 N10 C11 156.2(4)
O1W Eu1 N10 C11 -105.6(5)
O2W Eu1 N10 C11 -55.0(5)
N1 Eu1 N10 C11 21.7(5)
N7 Eu1 N10 C11 136.0(5)
N4 Eu1 N10 C11 77.7(5)
C26 Eu1 N10 C11 -132.4(6)
C14 Eu1 N10 C11 35.2(6)
C20 Eu1 N10 C11 155.4(5)
C9 N10 C11 C12 68.8(9)
C27 N10 C11 C12 -170.4(7)
Eu1 N10 C11 C12 -50.3(8)
C2 N1 C12 C11 -165.1(7)
Eu1 N1 C12 C11 -33.5(8)
N10 C11 C12 N1 57.0(9)
C3 N4 C13 C14 -85.1(7)
C5 N4 C13 C14 155.9(6)
Eu1 N4 C13 C14 36.2(7)
N4 C13 C14 O15 -25.4(10)
N4 C13 C14 N16 154.6(7)
N4 C13 C14 Eu1 -27.8(5)
O25 Eu1 C14 O15 80.9(8)
O19 Eu1 C14 O15 125.9(6)
O1W Eu1 C14 O15 54.2(6)
O2W Eu1 C14 O15 -16.2(7)
N1 Eu1 C14 O15 -83.6(6)
N10 Eu1 C14 O15 -96.5(7)
N7 Eu1 C14 O15 179.8(6)
N4 Eu1 C14 O15 -157.5(7)
C26 Eu1 C14 O15 32.5(13)
C20 Eu1 C14 O15 136.8(6)
O15 Eu1 C14 N16 -8.9(12)
O25 Eu1 C14 N16 71.9(16)
O19 Eu1 C14 N16 117.0(15)
O1W Eu1 C14 N16 45.3(15)
O2W Eu1 C14 N16 -25.2(15)
N1 Eu1 C14 N16 -92.5(15)
N10 Eu1 C14 N16 -105.5(15)
N7 Eu1 C14 N16 170.8(14)
N4 Eu1 C14 N16 -166.4(16)
C26 Eu1 C14 N16 24(2)
C20 Eu1 C14 N16 127.8(15)
O15 Eu1 C14 C13 176.5(9)
O25 Eu1 C14 C13 -102.7(6)
O19 Eu1 C14 C13 -57.6(4)
O1W Eu1 C14 C13 -129.3(5)
O2W Eu1 C14 C13 160.3(4)
N1 Eu1 C14 C13 92.9(5)
N10 Eu1 C14 C13 80.0(5)
N7 Eu1 C14 C13 -3.7(5)
N4 Eu1 C14 C13 19.0(4)
C26 Eu1 C14 C13 -151.0(9)
C20 Eu1 C14 C13 -46.7(5)
N16 C14 O15 Eu1 176.0(5)
C13 C14 O15 Eu1 -4.0(10)
O25 Eu1 O15 C14 -129.8(6)
O19 Eu1 O15 C14 -52.0(6)
O1W Eu1 O15 C14 -122.8(7)
O2W Eu1 O15 C14 164.0(6)
N1 Eu1 O15 C14 90.7(6)
N10 Eu1 O15 C14 104.7(7)
N7 Eu1 O15 C14 -0.3(7)
N4 Eu1 O15 C14 18.2(6)
C26 Eu1 O15 C14 -166.7(6)
C20 Eu1 O15 C14 -45.0(6)
O15 C14 N16 C17 0.0(12)
C13 C14 N16 C17 179.9(7)
Eu1 C14 N16 C17 6.1(19)
O15 C14 N16 C18 -172.1(8)
C13 C14 N16 C18 7.9(12)
Eu1 C14 N16 C18 -165.9(11)
O15 Eu1 O19 C20 157.5(6)
O25 Eu1 O19 C20 -54.6(6)
O1W Eu1 O19 C20 -128.7(6)
O2W Eu1 O19 C20 -126.2(6)
N1 Eu1 O19 C20 98.0(6)
N10 Eu1 O19 C20 -2.3(7)
N7 Eu1 O19 C20 18.6(6)
N4 Eu1 O19 C20 93.0(6)
C26 Eu1 O19 C20 -49.6(6)
C14 Eu1 O19 C20 142.8(6)
Eu1 O19 C20 N22 175.4(5)
Eu1 O19 C20 C21 -2.9(10)
O15 Eu1 C20 O19 -23.2(6)
O25 Eu1 C20 O19 122.8(6)
O1W Eu1 C20 O19 48.0(6)
O2W Eu1 C20 O19 79.6(7)
N1 Eu1 C20 O19 -102.2(6)
N10 Eu1 C20 O19 178.1(6)
N7 Eu1 C20 O19 -156.9(7)
N4 Eu1 C20 O19 -81.1(6)
C26 Eu1 C20 O19 132.3(6)
C14 Eu1 C20 O19 -36.0(6)
O15 Eu1 C20 N22 -33.5(15)
O25 Eu1 C20 N22 112.5(14)
O19 Eu1 C20 N22 -10.3(12)
O1W Eu1 C20 N22 37.7(14)
O2W Eu1 C20 N22 69.4(16)
N1 Eu1 C20 N22 -112.4(14)
N10 Eu1 C20 N22 167.8(14)
N7 Eu1 C20 N22 -167.2(15)
N4 Eu1 C20 N22 -91.3(14)
C26 Eu1 C20 N22 122.0(14)
C14 Eu1 C20 N22 -46.3(14)
O15 Eu1 C20 C21 154.3(4)
O25 Eu1 C20 C21 -59.7(4)
O19 Eu1 C20 C21 177.5(9)
O1W Eu1 C20 C21 -134.6(4)
O2W Eu1 C20 C21 -102.9(5)
N1 Eu1 C20 C21 75.3(5)
N10 Eu1 C20 C21 -4.5(5)
N7 Eu1 C20 C21 20.6(4)
N4 Eu1 C20 C21 96.4(4)
C26 Eu1 C20 C21 -50.2(4)
C14 Eu1 C20 C21 141.5(4)
C8 N7 C21 C20 160.3(7)
C6 N7 C21 C20 -81.7(8)
Eu1 N7 C21 C20 39.4(7)
O19 C20 C21 N7 -27.6(10)
N22 C20 C21 N7 154.1(7)
Eu1 C20 C21 N7 -29.3(6)
O19 C20 N22 C23 5.9(11)
C21 C20 N22 C23 -175.9(7)
Eu1 C20 N22 C23 13.0(18)
O19 C20 N22 C24 -178.2(7)
C21 C20 N22 C24 0.0(12)
Eu1 C20 N22 C24 -171.1(11)
O15 Eu1 O25 C26 -116.7(6)
O19 Eu1 O25 C26 164.9(6)
O1W Eu1 O25 C26 -123.7(6)
O2W Eu1 O25 C26 -50.2(6)
N1 Eu1 O25 C26 8.8(7)
N10 Eu1 O25 C26 26.7(5)
N7 Eu1 O25 C26 100.7(6)
N4 Eu1 O25 C26 112.2(6)
C14 Eu1 O25 C26 -151.4(5)
C20 Eu1 O25 C26 149.7(6)
Eu1 O25 C26 N28 154.9(6)
Eu1 O25 C26 C27 -24.4(9)
O15 Eu1 C26 O25 95.2(7)
O19 Eu1 C26 O25 -15.5(6)
O1W Eu1 C26 O25 53.2(6)
O2W Eu1 C26 O25 126.2(6)
N1 Eu1 C26 O25 -172.8(5)
N10 Eu1 C26 O25 -147.1(6)
N7 Eu1 C26 O25 -74.4(6)
N4 Eu1 C26 O25 -92.4(6)
C14 Eu1 C26 O25 75.0(12)
C20 Eu1 C26 O25 -29.2(6)
O15 Eu1 C26 N28 42.8(15)
O25 Eu1 C26 N28 -52.4(12)
O19 Eu1 C26 N28 -67.9(13)
O1W Eu1 C26 N28 0.8(13)
O2W Eu1 C26 N28 73.8(13)
N1 Eu1 C26 N28 134.8(13)
N10 Eu1 C26 N28 160.5(14)
N7 Eu1 C26 N28 -126.8(13)
N4 Eu1 C26 N28 -144.8(12)
C14 Eu1 C26 N28 23(2)
C20 Eu1 C26 N28 -81.6(13)
O15 Eu1 C26 C27 -105.8(5)
O25 Eu1 C26 C27 159.0(8)
O19 Eu1 C26 C27 143.5(4)
O1W Eu1 C26 C27 -147.8(5)
O2W Eu1 C26 C27 -74.8(5)
N1 Eu1 C26 C27 -13.9(5)
N10 Eu1 C26 C27 11.9(4)
N7 Eu1 C26 C27 84.6(5)
N4 Eu1 C26 C27 66.6(6)
C14 Eu1 C26 C27 -126.1(10)
C20 Eu1 C26 C27 129.7(5)
C9 N10 C27 C26 -96.8(8)
C11 N10 C27 C26 142.5(7)
Eu1 N10 C27 C26 22.7(8)
O25 C26 C27 N10 -2.5(11)
N28 C26 C27 N10 178.2(7)
Eu1 C26 C27 N10 -17.3(6)
O25 C26 N28 C30 177.5(7)
C27 C26 N28 C30 -3.2(12)
Eu1 C26 N28 C30 -147.3(10)
O25 C26 N28 C29 6.1(12)
C27 C26 N28 C29 -174.7(7)
Eu1 C26 N28 C29 41.3(16)
O12 S1 C1S F13 -47(2)
O11 S1 C1S F13 72(2)
O13 S1 C1S F13 -168(2)
O12 S1 C1S F11' 164.8(18)
O11 S1 C1S F11' -76.2(18)
O13 S1 C1S F11' 44.3(19)
O12 S1 C1S F12 82.7(18)
O11 S1 C1S F12 -158.4(17)
O13 S1 C1S F12 -37.9(18)
O12 S1 C1S F11 -163.8(13)
O11 S1 C1S F11 -44.9(14)
O13 S1 C1S F11 75.6(14)
O12 S1 C1S F12' 41.2(13)
O11 S1 C1S F12' 160.2(13)
O13 S1 C1S F12' -79.3(13)
O12 S1 C1S F13' -70(2)
O11 S1 C1S F13' 49(2)
O13 S1 C1S F13' 169(2)
O21 S2 C2S F23 59.8(8)
O22 S2 C2S F23 -178.7(7)
O23 S2 C2S F23 -59.3(8)
O21 S2 C2S F22 -62.1(9)
O22 S2 C2S F22 59.4(8)
O23 S2 C2S F22 178.8(7)
O21 S2 C2S F21 -179.0(8)
O22 S2 C2S F21 -57.4(8)
O23 S2 C2S F21 61.9(8)
O31 S3 C3S F33 -177.1(7)
O32 S3 C3S F33 61.0(8)
O33 S3 C3S F33 -57.0(8)
O31 S3 C3S F32 -58.0(8)
O32 S3 C3S F32 -179.9(7)
O33 S3 C3S F32 62.1(8)
O31 S3 C3S F31 62.9(8)
O32 S3 C3S F31 -58.9(8)
O33 S3 C3S F31 -177.0(7)
